data_1553566
loop_
_publ_author_name
'Zhang, Li'
'Zhang, Beichen'
'Jiang, Teng'
'Lu, Tao'
'Zhou, Qingfa'

_publ_section_title
;
 Synthesis of tricyclic 3-hydroxyisoindolin-1-ones via
 triethylamine-catalyzed domino reactions of electron-deficient alkynes
 with phthalimidomalonate derivatives
;
_journal_issue 1
_journal_name_full 'Organic Chemistry Frontiers'
_journal_page_first 119
_journal_paper_doi 10.1039/C6QO00544F
_journal_volume 4
_journal_year 2017
_chemical_formula_sum 'C20 H21 N O8'
_chemical_formula_weight 403.38
_space_group_IT_number 14
_space_group_name_Hall '-P 2ybc'
_space_group_name_H-M_alt 'P 1 21/c 1'
_symmetry_cell_setting monoclinic
_symmetry_space_group_name_H-M 'P 1 21/c 1'
_atom_sites_solution_hydrogens geom
_atom_sites_solution_primary direct
_atom_sites_solution_secondary difmap
_audit_creation_method SHELXL-97
_audit_update_record
;
2016-07-15 deposited with the CCDC.
2016-10-24 downloaded from the CCDC.
;
_cell_angle_alpha 90.00
_cell_angle_beta 107.19(3)
_cell_angle_gamma 90.00
_cell_formula_units_Z 4
_cell_length_a 8.1010(16)
_cell_length_b 19.041(4)
_cell_length_c 13.693(3)
_cell_measurement_reflns_used 25
_cell_measurement_temperature 293(2)
_cell_measurement_theta_max 13
_cell_measurement_theta_min 9
_cell_volume 2017.8(8)
_computing_structure_refinement 'SHELXL-97 (Sheldrick, 1997)'
_computing_structure_solution 'SHELXS-97 (Sheldrick, 1990)'
_diffrn_ambient_temperature 293(2)
_diffrn_measured_fraction_theta_full 0.998
_diffrn_measured_fraction_theta_max 0.998
_diffrn_measurement_device_type 'Nonius CAD4'
_diffrn_measurement_method \w/2\q
_diffrn_radiation_monochromator graphite
_diffrn_radiation_source 'fine-focus sealed tube'
_diffrn_radiation_type MoK\a
_diffrn_radiation_wavelength 0.71073
_diffrn_reflns_av_R_equivalents 0.1349
_diffrn_reflns_av_sigmaI/netI 0.1554
_diffrn_reflns_limit_h_max 9
_diffrn_reflns_limit_h_min 0
_diffrn_reflns_limit_k_max 22
_diffrn_reflns_limit_k_min -22
_diffrn_reflns_limit_l_max 16
_diffrn_reflns_limit_l_min -16
_diffrn_reflns_number 7831
_diffrn_reflns_theta_full 25.40
_diffrn_reflns_theta_max 25.40
_diffrn_reflns_theta_min 1.89
_diffrn_standards_decay_% 1
_diffrn_standards_interval_count 200
_diffrn_standards_interval_time 2h
_diffrn_standards_number 3
_exptl_absorpt_coefficient_mu 0.104
_exptl_absorpt_correction_T_max 0.9897
_exptl_absorpt_correction_T_min 0.9696
_exptl_absorpt_correction_type psi-scan
_exptl_crystal_density_diffrn 1.328
_exptl_crystal_density_method 'not measured'
_exptl_crystal_F_000 848
_exptl_crystal_size_max 0.30
_exptl_crystal_size_mid 0.20
_exptl_crystal_size_min 0.10
_refine_diff_density_max 0.349
_refine_diff_density_min -0.351
_refine_diff_density_rms 0.083
_refine_ls_extinction_method none
_refine_ls_goodness_of_fit_ref 1.008
_refine_ls_hydrogen_treatment constr
_refine_ls_matrix_type full
_refine_ls_number_parameters 262
_refine_ls_number_reflns 3714
_refine_ls_number_restraints 1
_refine_ls_restrained_S_all 1.040
_refine_ls_R_factor_all 0.1304
_refine_ls_R_factor_gt 0.0679
_refine_ls_shift/su_max 0.000
_refine_ls_shift/su_mean 0.000
_refine_ls_structure_factor_coef Fsqd
_refine_ls_weighting_details 'calc w=1/[\s^2^(Fo^2^)+(0.0800P)^2^+0.0000P] where P=(Fo^2^+2Fc^2^)/3'
_refine_ls_weighting_scheme calc
_refine_ls_wR_factor_gt 0.1552
_refine_ls_wR_factor_ref 0.1807
_reflns_number_gt 1841
_reflns_number_total 3714
_reflns_threshold_expression >2sigma(I)
_cod_data_source_file c6qo00544f2.cif
_cod_data_source_block x
_cod_depositor_comments
;
The following automatic conversions were performed:

data item '_symmetry_cell_setting' value 'Monoclinic' was changed to
'monoclinic' in accordance with the
/home/saulius/struct/COD-crude-data/automatic-downloads/DataCite-retrospective/RSC/depositions/lib/dictionaries/cif_core.dic
dictionary named 'cif_core.dic' version 2.4.2 last updated on
2011-04-26.

Automatic conversion script
Id: cif_fix_values 6909 2019-04-08 15:41:33Z antanas 
;
_cod_original_cell_volume 2017.8(7)
_cod_original_sg_symbol_H-M P21/C
_cod_database_code 1553566

loop_
_symmetry_equiv_pos_as_xyz
'x, y, z'
'-x, y+1/2, -z+1/2'
'-x, -y, -z'
'x, -y-1/2, z-1/2'

loop_
_atom_site_label
_atom_site_type_symbol
_atom_site_fract_x
_atom_site_fract_y
_atom_site_fract_z
_atom_site_U_iso_or_equiv
_atom_site_adp_type
_atom_site_occupancy
_atom_site_symmetry_multiplicity
_atom_site_calc_flag
_atom_site_refinement_flags
N N 0.6414(3) 0.55656(12) 0.63547(17) 0.0427(6) Uani 1 1 d .
O1 O 0.4022(3) 0.59780(11) 0.49917(15) 0.0539(6) Uani 1 1 d .
H1A H 0.4276 0.5868 0.4475 0.081 Uiso 1 1 calc R
C1 C 0.5961(4) 0.54729(14) 0.7304(2) 0.0431(7) Uani 1 1 d .
O2 O 0.9096(3) 0.50424(14) 0.67465(19) 0.0739(8) Uani 1 1 d .
C2 C 0.5070(4) 0.61611(15) 0.7365(2) 0.0475(8) Uani 1 1 d .
H2A H 0.4689 0.6292 0.7916 0.057 Uiso 1 1 calc R
O3 O 0.4666(4) 0.43679(12) 0.66720(18) 0.0722(8) Uani 1 1 d .
C3 C 0.4896(4) 0.65533(16) 0.6551(2) 0.0471(8) Uani 1 1 d .
O4 O 0.4021(4) 0.48737(12) 0.79825(19) 0.0711(7) Uani 1 1 d .
C4 C 0.5522(4) 0.61751(15) 0.5762(2) 0.0446(7) Uani 1 1 d .
O5 O 0.7855(4) 0.48668(13) 0.87480(18) 0.0759(8) Uani 1 1 d .
C5 C 0.6909(5) 0.64646(17) 0.5338(2) 0.0529(8) Uani 1 1 d .
O6 O 0.8536(3) 0.59503(12) 0.83670(15) 0.0576(6) Uani 1 1 d .
C6 C 0.6821(6) 0.70266(19) 0.4680(3) 0.0710(10) Uani 1 1 d .
H6A H 0.5858 0.7318 0.4486 0.085 Uiso 1 1 calc R
O7 O 0.3936(5) 0.75926(14) 0.5617(2) 0.1071(11) Uani 1 1 d .
C7 C 0.8247(7) 0.7134(2) 0.4324(3) 0.0907(14) Uani 1 1 d .
H7A H 0.8231 0.7510 0.3887 0.109 Uiso 1 1 calc R
O8 O 0.3386(4) 0.74280(12) 0.7092(2) 0.0850(9) Uani 1 1 d .
C8 C 0.9669(7) 0.6706(3) 0.4595(3) 0.0932(15) Uani 1 1 d .
H8A H 1.0597 0.6801 0.4346 0.112 Uiso 1 1 calc R
C9 C 0.9745(5) 0.6143(2) 0.5227(3) 0.0779(12) Uani 1 1 d .
H9A H 1.0700 0.5847 0.5407 0.093 Uiso 1 1 calc R
C10 C 0.8321(5) 0.60318(19) 0.5590(2) 0.0566(9) Uani 1 1 d .
C11 C 0.8075(5) 0.54787(18) 0.6285(2) 0.0526(8) Uani 1 1 d .
C12 C 0.4807(5) 0.48383(17) 0.7266(2) 0.0531(8) Uani 1 1 d .
C13 C 0.2967(6) 0.4278(2) 0.8099(3) 0.0842(13) Uani 1 1 d .
H13A H 0.3246 0.3869 0.7756 0.101 Uiso 1 1 calc R
H13B H 0.1752 0.4385 0.7799 0.101 Uiso 1 1 calc R
C14 C 0.3332(8) 0.4137(3) 0.9195(4) 0.1151(18) Uani 1 1 d .
H14A H 0.2645 0.3747 0.9292 0.173 Uiso 1 1 calc R
H14B H 0.3055 0.4544 0.9528 0.173 Uiso 1 1 calc R
H14C H 0.4535 0.4026 0.9483 0.173 Uiso 1 1 calc R
C15 C 0.7583(5) 0.53768(18) 0.8233(2) 0.0503(8) Uani 1 1 d .
C16 C 1.0200(5) 0.5925(3) 0.9143(3) 0.0853(12) Uani 1 1 d .
H16A H 1.0113 0.6145 0.9765 0.102 Uiso 1 1 calc R
H16B H 1.0543 0.5439 0.9298 0.102 Uiso 1 1 calc R
C17 C 1.1471(6) 0.6280(3) 0.8791(4) 0.0975(14) Uani 1 1 d .
H17A H 1.2566 0.6263 0.9311 0.146 Uiso 1 1 calc R
H17B H 1.1133 0.6761 0.8644 0.146 Uiso 1 1 calc R
H17C H 1.1568 0.6056 0.8183 0.146 Uiso 1 1 calc R
C18 C 0.4037(5) 0.72482(18) 0.6356(3) 0.0615(9) Uani 1 1 d .
C19 C 0.2548(8) 0.8108(2) 0.6977(6) 0.132(2) Uani 1 1 d D
H19A H 0.3340 0.8448 0.7396 0.159 Uiso 1 1 calc R
H19B H 0.2290 0.8257 0.6270 0.159 Uiso 1 1 calc R
C20 C 0.1078(11) 0.8106(3) 0.7244(8) 0.220(5) Uani 1 1 d D
H20A H 0.0585 0.8569 0.7158 0.330 Uiso 1 1 calc R
H20B H 0.1326 0.7967 0.7947 0.330 Uiso 1 1 calc R
H20C H 0.0274 0.7781 0.6819 0.330 Uiso 1 1 calc R

loop_
_atom_site_aniso_label
_atom_site_aniso_U_11
_atom_site_aniso_U_22
_atom_site_aniso_U_33
_atom_site_aniso_U_23
_atom_site_aniso_U_13
_atom_site_aniso_U_12
N 0.0420(14) 0.0441(13) 0.0423(13) 0.0000(11) 0.0129(12) 0.0060(13)
O1 0.0476(13) 0.0636(14) 0.0488(11) 0.0020(11) 0.0116(11) -0.0034(12)
C1 0.0454(17) 0.0438(16) 0.0416(15) -0.0009(13) 0.0155(15) 0.0000(16)
O2 0.0633(16) 0.0871(18) 0.0739(16) 0.0053(14) 0.0243(14) 0.0343(16)
C2 0.0476(18) 0.0474(16) 0.0491(16) -0.0060(15) 0.0170(15) 0.0033(16)
O3 0.097(2) 0.0593(14) 0.0680(15) -0.0169(13) 0.0361(15) -0.0207(15)
C3 0.0429(18) 0.0433(16) 0.0534(17) 0.0003(14) 0.0114(16) 0.0015(15)
O4 0.0858(18) 0.0687(15) 0.0749(15) -0.0082(13) 0.0485(15) -0.0165(15)
C4 0.0390(17) 0.0461(16) 0.0457(16) 0.0019(14) 0.0081(15) -0.0024(16)
O5 0.086(2) 0.0657(14) 0.0645(14) 0.0244(13) 0.0050(15) 0.0036(15)
C5 0.057(2) 0.0569(19) 0.0457(17) -0.0014(15) 0.0169(17) -0.0104(18)
O6 0.0481(14) 0.0626(14) 0.0572(13) 0.0051(12) 0.0082(12) -0.0017(13)
C6 0.076(3) 0.065(2) 0.071(2) 0.0080(19) 0.021(2) -0.020(2)
O7 0.139(3) 0.0678(17) 0.118(2) 0.0372(18) 0.044(2) 0.038(2)
C7 0.109(4) 0.087(3) 0.085(3) 0.006(2) 0.041(3) -0.042(3)
O8 0.084(2) 0.0540(14) 0.129(2) -0.0035(15) 0.050(2) 0.0215(15)
C8 0.087(3) 0.121(4) 0.084(3) -0.004(3) 0.045(3) -0.046(3)
C9 0.059(2) 0.107(3) 0.074(2) -0.015(2) 0.031(2) -0.018(2)
C10 0.050(2) 0.072(2) 0.0501(18) -0.0090(18) 0.0196(17) -0.0079(19)
C11 0.048(2) 0.065(2) 0.0467(17) -0.0080(17) 0.0162(16) 0.011(2)
C12 0.056(2) 0.0530(18) 0.0493(18) 0.0028(17) 0.0146(17) 0.0031(18)
C13 0.090(3) 0.081(3) 0.100(3) 0.007(2) 0.056(3) -0.019(3)
C14 0.128(5) 0.106(4) 0.122(4) 0.034(3) 0.053(4) -0.006(4)
C15 0.053(2) 0.0555(19) 0.0427(16) -0.0025(16) 0.0154(16) 0.0018(18)
C16 0.060(2) 0.110(3) 0.073(2) 0.010(2) -0.001(2) -0.009(3)
C17 0.061(3) 0.115(3) 0.113(3) -0.006(3) 0.021(3) -0.017(3)
C18 0.053(2) 0.0468(18) 0.083(2) -0.001(2) 0.019(2) 0.0073(18)
C19 0.125(5) 0.064(3) 0.229(6) -0.005(4) 0.084(5) 0.040(3)
C20 0.250(10) 0.124(5) 0.375(13) 0.098(7) 0.231(11) 0.113(6)

loop_
_atom_type_symbol
_atom_type_description
_atom_type_scat_dispersion_real
_atom_type_scat_dispersion_imag
_atom_type_scat_source
C C 0.0033 0.0016 'International Tables Vol C Tables 4.2.6.8 and 6.1.1.4'
H H 0.0000 0.0000 'International Tables Vol C Tables 4.2.6.8 and 6.1.1.4'
N N 0.0061 0.0033 'International Tables Vol C Tables 4.2.6.8 and 6.1.1.4'
O O 0.0106 0.0060 'International Tables Vol C Tables 4.2.6.8 and 6.1.1.4'

loop_
_geom_angle_atom_site_label_1
_geom_angle_atom_site_label_2
_geom_angle_atom_site_label_3
_geom_angle
C11 N C1 123.4(3)
C11 N C4 112.5(2)
C1 N C4 111.9(2)
C4 O1 H1A 109.5
N C1 C2 101.2(2)
N C1 C12 112.3(2)
C2 C1 C12 113.2(2)
N C1 C15 111.7(2)
C2 C1 C15 111.2(2)
C12 C1 C15 107.4(2)
C3 C2 C1 112.3(3)
C3 C2 H2A 123.8
C1 C2 H2A 123.8
C2 C3 C18 126.0(3)
C2 C3 C4 111.2(3)
C18 C3 C4 122.5(3)
C12 O4 C13 117.9(3)
O1 C4 N 112.1(2)
O1 C4 C3 105.4(2)
N C4 C3 101.3(2)
O1 C4 C5 112.7(2)
N C4 C5 101.5(2)
C3 C4 C5 123.2(3)
C10 C5 C6 120.4(3)
C10 C5 C4 110.1(3)
C6 C5 C4 129.0(3)
C15 O6 C16 117.0(3)
C5 C6 C7 116.8(4)
C5 C6 H6A 121.6
C7 C6 H6A 121.6
C8 C7 C6 122.4(4)
C8 C7 H7A 118.8
C6 C7 H7A 118.8
C18 O8 C19 115.5(4)
C9 C8 C7 121.0(4)
C9 C8 H8A 119.5
C7 C8 H8A 119.5
C8 C9 C10 117.1(4)
C8 C9 H9A 121.5
C10 C9 H9A 121.5
C5 C10 C9 122.3(3)
C5 C10 C11 109.3(3)
C9 C10 C11 128.4(4)
O2 C11 N 125.0(3)
O2 C11 C10 128.8(3)
N C11 C10 106.2(3)
O3 C12 O4 125.1(3)
O3 C12 C1 123.7(3)
O4 C12 C1 111.2(3)
O4 C13 C14 107.9(4)
O4 C13 H13A 110.1
C14 C13 H13A 110.1
O4 C13 H13B 110.1
C14 C13 H13B 110.1
H13A C13 H13B 108.4
C13 C14 H14A 109.5
C13 C14 H14B 109.5
H14A C14 H14B 109.5
C13 C14 H14C 109.5
H14A C14 H14C 109.5
H14B C14 H14C 109.5
O5 C15 O6 126.8(3)
O5 C15 C1 123.5(3)
O6 C15 C1 109.7(3)
C17 C16 O6 110.1(3)
C17 C16 H16A 109.6
O6 C16 H16A 109.6
C17 C16 H16B 109.6
O6 C16 H16B 109.6
H16A C16 H16B 108.2
C16 C17 H17A 109.5
C16 C17 H17B 109.5
H17A C17 H17B 109.5
C16 C17 H17C 109.5
H17A C17 H17C 109.5
H17B C17 H17C 109.5
O7 C18 O8 124.6(3)
O7 C18 C3 123.8(3)
O8 C18 C3 111.6(3)
C20 C19 O8 113.0(5)
C20 C19 H19A 109.0
O8 C19 H19A 109.0
C20 C19 H19B 109.0
O8 C19 H19B 109.0
H19A C19 H19B 107.8
C19 C20 H20A 109.5
C19 C20 H20B 109.5
H20A C20 H20B 109.5
C19 C20 H20C 109.5
H20A C20 H20C 109.5
H20B C20 H20C 109.5

loop_
_geom_bond_atom_site_label_1
_geom_bond_atom_site_label_2
_geom_bond_distance
N C11 1.386(4)
N C1 1.462(3)
N C4 1.477(4)
O1 C4 1.405(4)
O1 H1A 0.8200
C1 C2 1.510(4)
C1 C12 1.519(4)
C1 C15 1.546(5)
O2 C11 1.210(4)
C2 C3 1.314(4)
C2 H2A 0.9300
O3 C12 1.192(4)
C3 C18 1.482(5)
C3 C4 1.506(4)
O4 C12 1.320(4)
O4 C13 1.457(4)
C4 C5 1.512(4)
O5 C15 1.182(4)
C5 C10 1.369(5)
C5 C6 1.387(5)
O6 C15 1.319(4)
O6 C16 1.450(4)
C6 C7 1.395(5)
C6 H6A 0.9300
O7 C18 1.189(4)
C7 C8 1.369(6)
C7 H7A 0.9300
O8 C18 1.313(4)
O8 C19 1.449(5)
C8 C9 1.368(6)
C8 H8A 0.9300
C9 C10 1.401(5)
C9 H9A 0.9300
C10 C11 1.472(5)
C13 C14 1.466(6)
C13 H13A 0.9700
C13 H13B 0.9700
C14 H14A 0.9600
C14 H14B 0.9600
C14 H14C 0.9600
C16 C17 1.430(5)
C16 H16A 0.9700
C16 H16B 0.9700
C17 H17A 0.9600
C17 H17B 0.9600
C17 H17C 0.9600
C19 C20 1.346(6)
C19 H19A 0.9700
C19 H19B 0.9700
C20 H20A 0.9600
C20 H20B 0.9600
C20 H20C 0.9600

loop_
_geom_torsion_atom_site_label_1
_geom_torsion_atom_site_label_2
_geom_torsion_atom_site_label_3
_geom_torsion_atom_site_label_4
_geom_torsion
C11 N C1 C2 126.7(3)
C4 N C1 C2 -12.7(3)
C11 N C1 C12 -112.3(3)
C4 N C1 C12 108.2(3)
C11 N C1 C15 8.4(4)
C4 N C1 C15 -131.1(2)
N C1 C2 C3 5.1(3)
C12 C1 C2 C3 -115.2(3)
C15 C1 C2 C3 123.8(3)
C1 C2 C3 C18 178.2(3)
C1 C2 C3 C4 4.2(4)
C11 N C4 O1 119.0(3)
C1 N C4 O1 -97.0(3)
C11 N C4 C3 -129.1(3)
C1 N C4 C3 14.9(3)
C11 N C4 C5 -1.5(3)
C1 N C4 C5 142.5(2)
C2 C3 C4 O1 105.6(3)
C18 C3 C4 O1 -68.7(4)
C2 C3 C4 N -11.4(3)
C18 C3 C4 N 174.3(3)
C2 C3 C4 C5 -123.3(3)
C18 C3 C4 C5 62.5(4)
O1 C4 C5 C10 -115.2(3)
N C4 C5 C10 4.9(3)
C3 C4 C5 C10 116.7(3)
O1 C4 C5 C6 57.0(4)
N C4 C5 C6 177.1(3)
C3 C4 C5 C6 -71.2(4)
C10 C5 C6 C7 -1.9(5)
C4 C5 C6 C7 -173.3(3)
C5 C6 C7 C8 0.6(6)
C6 C7 C8 C9 0.7(7)
C7 C8 C9 C10 -0.8(6)
C6 C5 C10 C9 1.8(5)
C4 C5 C10 C9 174.8(3)
C6 C5 C10 C11 -179.4(3)
C4 C5 C10 C11 -6.4(4)
C8 C9 C10 C5 -0.4(5)
C8 C9 C10 C11 -178.9(3)
C1 N C11 O2 36.5(5)
C4 N C11 O2 175.7(3)
C1 N C11 C10 -141.3(3)
C4 N C11 C10 -2.1(3)
C5 C10 C11 O2 -172.3(3)
C9 C10 C11 O2 6.4(6)
C5 C10 C11 N 5.3(4)
C9 C10 C11 N -176.0(3)
C13 O4 C12 O3 3.4(5)
C13 O4 C12 C1 -175.4(3)
N C1 C12 O3 19.1(4)
C2 C1 C12 O3 132.9(3)
C15 C1 C12 O3 -104.1(4)
N C1 C12 O4 -162.1(3)
C2 C1 C12 O4 -48.3(3)
C15 C1 C12 O4 74.8(3)
C12 O4 C13 C14 136.7(4)
C16 O6 C15 O5 8.6(5)
C16 O6 C15 C1 -173.9(3)
N C1 C15 O5 -118.9(3)
C2 C1 C15 O5 128.9(3)
C12 C1 C15 O5 4.6(4)
N C1 C15 O6 63.4(3)
C2 C1 C15 O6 -48.8(3)
C12 C1 C15 O6 -173.1(2)
C15 O6 C16 C17 139.9(3)
C19 O8 C18 O7 -2.1(6)
C19 O8 C18 C3 178.8(4)
C2 C3 C18 O7 178.5(4)
C4 C3 C18 O7 -8.2(6)
C2 C3 C18 O8 -2.4(5)
C4 C3 C18 O8 170.9(3)
C18 O8 C19 C20 139.1(7)
